data_4003930
loop_
_publ_author_name
'Su, Yuan'
'Bhunia, Surojit'
'Xu, Shuyuan'
'Chen, An'
'Reddy, C. Malla'
'Cai, Ting'

_publ_section_title
;
 Structure--Thermomechanical Property Correlation in Polymorphic Molecular
 Crystals Probed by the Nanoindentation Technique
;
_journal_name_full 'Chemistry of Materials'
_journal_paper_doi 10.1021/acs.chemmater.1c00584
_journal_year 2021
_chemical_formula_moiety 'C30 H35 N2 O3, C2 H3 O2'
_chemical_formula_sum 'C32 H38 N2 O5'
_chemical_formula_weight 530.64
_space_group_crystal_system monoclinic
_space_group_IT_number 14
_space_group_name_Hall '-P 2ybc'
_space_group_name_H-M_alt 'P 1 21/c 1'
_atom_sites_solution_hydrogens geom
_atom_sites_solution_primary dual
_audit_creation_date 2021-04-11
_audit_creation_method
;
Olex2 1.2
(compiled 2018.05.29 svn.r3508 for OlexSys, GUI svn.r5506)
;
_cell_angle_alpha 90
_cell_angle_beta 108.7980(10)
_cell_angle_gamma 90
_cell_formula_units_Z 4
_cell_length_a 13.2237(4)
_cell_length_b 18.6466(5)
_cell_length_c 12.0838(3)
_cell_measurement_reflns_used 6344
_cell_measurement_temperature 182
_cell_measurement_theta_max 26.203
_cell_measurement_theta_min 2.818
_cell_volume 2820.66(13)
_computing_cell_refinement 'SAINT V8.38A (?, 2016)'
_computing_data_reduction 'SAINT V8.38A (?, 2016)'
_computing_molecular_graphics 'Olex2 (Dolomanov et al., 2009)'
_computing_publication_material 'Olex2 (Dolomanov et al., 2009)'
_computing_structure_refinement 'ShelXL (Sheldrick, 2015)'
_computing_structure_solution 'ShelXT (Sheldrick, 2015)'
_diffrn_ambient_temperature 182.0
_diffrn_measured_fraction_theta_full 0.979
_diffrn_measured_fraction_theta_max 0.972
_diffrn_measurement_device_type 'Bruker D8 VENTURE'
_diffrn_measurement_method '\f and \w scans'
_diffrn_radiation_type MoK\a
_diffrn_radiation_wavelength 0.71073
_diffrn_reflns_av_R_equivalents 0.0312
_diffrn_reflns_av_unetI/netI 0.0369
_diffrn_reflns_Laue_measured_fraction_full 0.979
_diffrn_reflns_Laue_measured_fraction_max 0.972
_diffrn_reflns_limit_h_max 13
_diffrn_reflns_limit_h_min -16
_diffrn_reflns_limit_k_max 23
_diffrn_reflns_limit_k_min -23
_diffrn_reflns_limit_l_max 15
_diffrn_reflns_limit_l_min -13
_diffrn_reflns_number 16043
_diffrn_reflns_point_group_measured_fraction_full 0.979
_diffrn_reflns_point_group_measured_fraction_max 0.972
_diffrn_reflns_theta_full 25.242
_diffrn_reflns_theta_max 26.401
_diffrn_reflns_theta_min 2.268
_diffrn_standards_number 0
_exptl_absorpt_coefficient_mu 0.084
_exptl_absorpt_correction_T_max 0.0932
_exptl_absorpt_correction_T_min 0.0668
_exptl_absorpt_correction_type multi-scan
_exptl_absorpt_process_details
'SADABS-2016/2 (Bruker,2016/2) was used for absorption correction. wR2(int) was 0.0879 before and 0.0442 after correction. The Ratio of minimum to maximum transmission is 0.7167. The \l/2 correction factor is Not present.'
_exptl_crystal_colour colourless
_exptl_crystal_colour_primary colourless
_exptl_crystal_density_diffrn 1.250
_exptl_crystal_description block
_exptl_crystal_F_000 1136
_exptl_crystal_size_max 0.28
_exptl_crystal_size_mid 0.15
_exptl_crystal_size_min 0.12
_refine_diff_density_max 0.508
_refine_diff_density_min -0.306
_refine_diff_density_rms 0.038
_refine_ls_extinction_method none
_refine_ls_goodness_of_fit_ref 0.981
_refine_ls_hydrogen_treatment constr
_refine_ls_matrix_type full
_refine_ls_number_parameters 356
_refine_ls_number_reflns 5635
_refine_ls_number_restraints 14
_refine_ls_restrained_S_all 0.989
_refine_ls_R_factor_all 0.0793
_refine_ls_R_factor_gt 0.0554
_refine_ls_shift/su_max 0.000
_refine_ls_shift/su_mean 0.000
_refine_ls_structure_factor_coef Fsqd
_refine_ls_weighting_details 'w=1/[\s^2^(Fo^2^)+(0.1097P)^2^+0.8542P] where P=(Fo^2^+2Fc^2^)/3'
_refine_ls_weighting_scheme calc
_refine_ls_wR_factor_gt 0.1603
_refine_ls_wR_factor_ref 0.1858
_reflns_Friedel_coverage 0.000
_reflns_number_gt 4103
_reflns_number_total 5635
_reflns_threshold_expression 'I > 2\s(I)'
_cod_data_source_file cm1c00584_si_002.cif
_cod_data_source_block 182
_cod_database_code 4003930
_shelx_shelxl_version_number 2018/3
_shelx_space_group_comment
;
The symmetry employed for this shelxl refinement is uniquely defined
by the following loop, which should always be used as a source of
symmetry information in preference to the above space-group names.
They are only intended as comments.
;
_shelx_estimated_absorpt_t_max 0.990
_shelx_estimated_absorpt_t_min 0.977
_olex2_refinement_description
;
1. Fixed Uiso
 At 1.2 times of:
  All C(H) groups, All C(H,H) groups, All N(H) groups
 At 1.5 times of:
  All C(H,H,H) groups, All O(H) groups
2. Rigid bond restraints
 C27, C28
 with sigma for 1-2 distances of 0.005 and sigma for 1-3 distances of 0.005
 C29, C28
 with sigma for 1-2 distances of 0.005 and sigma for 1-3 distances of 0.005
3. Uiso/Uaniso restraints and constraints
C29 \\sim C28: within 2A with sigma of 0.005 and sigma for terminal atoms of
0.01
C28 \\sim C27: within 2A with sigma of 0.005 and sigma for terminal atoms of
0.01
4.a Ternary CH refined with riding coordinates:
 N1(H1)
4.b Secondary CH2 refined with riding coordinates:
 C18(H18A,H18B), C25(H25A,H25B), C32(H32A,H32B), C31(H31A,H31B), C30(H30A,
 H30B), C26(H26A,H26B), C27(H27A,H27B), C29(H29A,H29B), C28(H28A,H28B)
4.c Aromatic/amide H refined with riding coordinates:
 C7(H7), C20(H20), C13(H13), C8(H8), C21(H21), C4(H4A), C16(H16), C15(H15),
 C24(H24), C5(H5), C23(H23)
4.d Idealised Me refined as rotating group:
 C11(H11A,H11B,H11C), C1(H1A,H1B,H1C)
4.e Idealised tetrahedral OH refined as rotating group:
 O3(H3), O4(H4)
;
_olex2_submission_special_instructions 'No special instructions were received'

loop_
_space_group_symop_operation_xyz
'x, y, z'
'-x, y+1/2, -z+1/2'
'-x, -y, -z'
'x, -y-1/2, z-1/2'

loop_
_atom_site_label
_atom_site_type_symbol
_atom_site_fract_x
_atom_site_fract_y
_atom_site_fract_z
_atom_site_U_iso_or_equiv
_atom_site_adp_type
_atom_site_occupancy
_atom_site_site_symmetry_order
_atom_site_calc_flag
_atom_site_refinement_flags_posn
_atom_site_refinement_flags_adp
_atom_site_refinement_flags_occupancy
_atom_site_disorder_assembly
_atom_site_disorder_group
O3 O 0.45475(13) 0.72165(10) 0.81386(14) 0.0588(4) Uani 1 1 d . . . . .
H3 H 0.403536 0.740956 0.765759 0.088 Uiso 1 1 calc GR . . . .
O2 O 0.29427(13) 0.78806(9) 0.66816(14) 0.0590(4) Uani 1 1 d . . . . .
O5 O 0.42879(13) 0.55054(10) 0.06067(13) 0.0595(4) Uani 1 1 d . . . . .
N2 N 0.79697(13) 0.61863(9) 0.54962(14) 0.0409(4) Uani 1 1 d . . . . .
O4 O 1.17954(13) 0.70094(10) 0.49892(15) 0.0612(5) Uani 1 1 d . . . . .
H4 H 1.206428 0.732782 0.546021 0.092 Uiso 1 1 calc GR . . . .
N1 N 0.22110(14) 0.57830(12) -0.09504(16) 0.0550(5) Uani 1 1 d . . . . .
H1 H 0.230777 0.591853 -0.013908 0.066 Uiso 1 1 calc R . . . .
O1 O 0.21900(15) 0.89466(11) 0.62157(15) 0.0707(5) Uani 1 1 d . . . . .
C12 C 0.93326(16) 0.69717(10) 0.57753(16) 0.0392(4) Uani 1 1 d . . . . .
C17 C 0.89092(16) 0.63161(10) 0.52535(16) 0.0391(4) Uani 1 1 d . . . . .
C9 C 0.78137(16) 0.67495(10) 0.61796(16) 0.0403(5) Uani 1 1 d . . . . .
C7 C 0.58523(17) 0.68431(11) 0.59512(18) 0.0443(5) Uani 1 1 d . . . . .
H7 H 0.568091 0.679755 0.514521 0.053 Uiso 1 1 calc R . . . .
C20 C 0.64971(17) 0.61089(11) 0.31703(18) 0.0436(5) Uani 1 1 d . . . . .
H20 H 0.697642 0.648750 0.340633 0.052 Uiso 1 1 calc R . . . .
C6 C 0.69158(17) 0.67832(11) 0.66548(17) 0.0426(5) Uani 1 1 d . . . . .
C10 C 0.86236(16) 0.72368(11) 0.63626(17) 0.0416(5) Uani 1 1 d . . . . .
C13 C 1.03027(16) 0.72258(11) 0.56872(16) 0.0423(5) Uani 1 1 d . . . . .
H13 H 1.057949 0.766489 0.601069 0.051 Uiso 1 1 calc R . . . .
C19 C 0.65325(16) 0.55569(10) 0.39416(17) 0.0409(5) Uani 1 1 d . . . . .
C8 C 0.50495(17) 0.69682(11) 0.64236(19) 0.0462(5) Uani 1 1 d . . . . .
H8 H 0.434423 0.699964 0.593790 0.055 Uiso 1 1 calc R . . . .
C21 C 0.57612(17) 0.61132(12) 0.20469(18) 0.0461(5) Uani 1 1 d . . . . .
H21 H 0.575376 0.648893 0.153832 0.055 Uiso 1 1 calc R . . . .
C4 C 0.63368(18) 0.69565(11) 0.83452(18) 0.0480(5) Uani 1 1 d . . . . .
H4A H 0.649995 0.698218 0.915247 0.058 Uiso 1 1 calc R . . . .
C16 C 0.94466(18) 0.59014(11) 0.46611(17) 0.0450(5) Uani 1 1 d . . . . .
H16 H 0.916334 0.546961 0.431165 0.054 Uiso 1 1 calc R . . . .
C3 C 0.52923(18) 0.70478(11) 0.76267(19) 0.0459(5) Uani 1 1 d . . . . .
C14 C 1.08387(17) 0.68085(12) 0.51082(17) 0.0455(5) Uani 1 1 d . . . . .
C15 C 1.04111(18) 0.61518(12) 0.46097(17) 0.0474(5) Uani 1 1 d . . . . .
H15 H 1.078876 0.587698 0.423348 0.057 Uiso 1 1 calc R . . . .
C24 C 0.58006(19) 0.49990(12) 0.35678(19) 0.0525(6) Uani 1 1 d . . . . .
H24 H 0.581074 0.462223 0.407561 0.063 Uiso 1 1 calc R . . . .
C18 C 0.73180(18) 0.55445(11) 0.51698(17) 0.0446(5) Uani 1 1 d . . . . .
H18A H 0.692487 0.547914 0.571552 0.053 Uiso 1 1 calc R . . . .
H18B H 0.778597 0.513398 0.524532 0.053 Uiso 1 1 calc R . . . .
C5 C 0.71381(17) 0.68272(12) 0.78655(17) 0.0463(5) Uani 1 1 d . . . . .
H5 H 0.783701 0.676849 0.835658 0.056 Uiso 1 1 calc R . . . .
C22 C 0.50429(17) 0.55557(13) 0.16941(18) 0.0476(5) Uani 1 1 d . . . . .
C2 C 0.27217(17) 0.85093(13) 0.69415(19) 0.0501(5) Uani 1 1 d . . . . .
C23 C 0.50604(19) 0.49934(12) 0.2460(2) 0.0550(6) Uani 1 1 d . . . . .
H23 H 0.457695 0.461693 0.222576 0.066 Uiso 1 1 calc R . . . .
C11 C 0.8772(2) 0.79096(12) 0.7070(2) 0.0571(6) Uani 1 1 d . . . . .
H11A H 0.909019 0.779573 0.788344 0.086 Uiso 1 1 calc GR . . . .
H11B H 0.809037 0.813313 0.694847 0.086 Uiso 1 1 calc GR . . . .
H11C H 0.922934 0.823182 0.683275 0.086 Uiso 1 1 calc GR . . . .
C25 C 0.41346(19) 0.61335(17) -0.0107(2) 0.0656(7) Uani 1 1 d . . . . .
H25A H 0.477484 0.623465 -0.030541 0.079 Uiso 1 1 calc R . . . .
H25B H 0.398587 0.654270 0.031178 0.079 Uiso 1 1 calc R . . . .
C32 C 0.1266(2) 0.61985(15) -0.1712(2) 0.0641(7) Uani 1 1 d . . . . .
H32A H 0.116887 0.608674 -0.252376 0.077 Uiso 1 1 calc R . . . .
H32B H 0.142150 0.670677 -0.160109 0.077 Uiso 1 1 calc R . . . .
C31 C 0.0234(2) 0.60477(14) -0.1473(2) 0.0627(7) Uani 1 1 d . . . . .
H31A H -0.024250 0.645257 -0.174526 0.075 Uiso 1 1 calc R . . . .
H31B H 0.038465 0.601121 -0.063464 0.075 Uiso 1 1 calc R . . . .
C30 C -0.0339(2) 0.53735(17) -0.2038(2) 0.0750(8) Uani 1 1 d . . . . .
H30A H -0.105638 0.538735 -0.198860 0.090 Uiso 1 1 calc R . . . .
H30B H -0.040567 0.538775 -0.286144 0.090 Uiso 1 1 calc R . . . .
C1 C 0.3135(2) 0.87229(15) 0.8204(2) 0.0645(7) Uani 1 1 d . . . . .
H1A H 0.274050 0.847544 0.862858 0.097 Uiso 1 1 calc GR . . . .
H1B H 0.305256 0.923099 0.827034 0.097 Uiso 1 1 calc GR . . . .
H1C H 0.387778 0.859915 0.852115 0.097 Uiso 1 1 calc GR . . . .
C26 C 0.3206(2) 0.6000(2) -0.1203(2) 0.0872(11) Uani 1 1 d . . . . .
H26A H 0.306364 0.643290 -0.167344 0.105 Uiso 1 1 calc R . . . .
H26B H 0.339806 0.562526 -0.165527 0.105 Uiso 1 1 calc R . . . .
C27 C 0.2082(2) 0.49755(15) -0.1028(2) 0.0701(7) Uani 1 1 d . U . . .
H27A H 0.194949 0.483287 -0.183423 0.084 Uiso 1 1 calc R . . . .
H27B H 0.275269 0.475887 -0.056640 0.084 Uiso 1 1 calc R . . . .
C29 C 0.0145(2) 0.46727(16) -0.1561(2) 0.0717(7) Uani 1 1 d . U . . .
H29A H 0.020374 0.438700 -0.220890 0.086 Uiso 1 1 calc R . . . .
H29B H -0.034897 0.442705 -0.124741 0.086 Uiso 1 1 calc R . . . .
C28 C 0.1221(2) 0.46797(15) -0.0630(2) 0.0689(7) Uani 1 1 d . U . . .
H28A H 0.117479 0.496145 0.002609 0.083 Uiso 1 1 calc R . . . .
H28B H 0.140779 0.419311 -0.035660 0.083 Uiso 1 1 calc R . . . .

loop_
_atom_site_aniso_label
_atom_site_aniso_U_11
_atom_site_aniso_U_22
_atom_site_aniso_U_33
_atom_site_aniso_U_23
_atom_site_aniso_U_13
_atom_site_aniso_U_12
O3 0.0525(10) 0.0698(11) 0.0607(10) 0.0094(8) 0.0275(8) 0.0093(8)
O2 0.0434(9) 0.0669(11) 0.0646(10) -0.0157(8) 0.0144(7) 0.0044(8)
O5 0.0498(10) 0.0765(12) 0.0445(8) 0.0002(7) 0.0047(7) -0.0031(8)
N2 0.0421(10) 0.0375(9) 0.0405(8) -0.0015(7) 0.0094(7) -0.0004(7)
O4 0.0520(10) 0.0771(12) 0.0624(10) -0.0167(8) 0.0297(8) -0.0077(8)
N1 0.0402(10) 0.0778(14) 0.0433(9) 0.0135(9) 0.0081(8) -0.0014(9)
O1 0.0673(12) 0.0899(14) 0.0552(10) 0.0057(9) 0.0201(9) 0.0298(10)
C12 0.0395(11) 0.0398(11) 0.0349(9) 0.0022(7) 0.0070(8) 0.0030(8)
C17 0.0418(11) 0.0374(10) 0.0351(9) 0.0021(7) 0.0082(8) 0.0023(8)
C9 0.0397(11) 0.0389(11) 0.0391(10) 0.0013(8) 0.0083(8) 0.0047(8)
C7 0.0429(12) 0.0429(11) 0.0444(11) -0.0014(8) 0.0102(9) -0.0007(9)
C20 0.0399(11) 0.0387(11) 0.0490(11) 0.0023(8) 0.0100(9) -0.0017(8)
C6 0.0426(12) 0.0357(10) 0.0480(11) -0.0003(8) 0.0128(9) -0.0003(8)
C10 0.0402(11) 0.0390(11) 0.0441(10) -0.0023(8) 0.0116(8) 0.0018(8)
C13 0.0431(12) 0.0417(11) 0.0413(10) -0.0019(8) 0.0124(9) -0.0007(9)
C19 0.0434(12) 0.0345(10) 0.0433(10) -0.0004(8) 0.0120(9) 0.0008(8)
C8 0.0362(11) 0.0441(12) 0.0548(12) 0.0009(9) 0.0098(9) -0.0003(9)
C21 0.0414(12) 0.0497(12) 0.0463(11) 0.0088(9) 0.0128(9) 0.0028(9)
C4 0.0519(13) 0.0486(12) 0.0438(11) 0.0018(9) 0.0157(10) 0.0034(10)
C16 0.0540(13) 0.0387(11) 0.0403(10) -0.0024(8) 0.0123(9) 0.0038(9)
C3 0.0457(12) 0.0408(11) 0.0541(12) 0.0053(9) 0.0203(10) 0.0019(9)
C14 0.0433(12) 0.0549(13) 0.0391(10) 0.0012(9) 0.0146(9) 0.0037(10)
C15 0.0517(13) 0.0519(13) 0.0403(10) -0.0030(9) 0.0174(9) 0.0101(10)
C24 0.0603(14) 0.0393(11) 0.0530(12) 0.0037(9) 0.0114(11) -0.0088(10)
C18 0.0509(13) 0.0347(10) 0.0450(11) 0.0021(8) 0.0111(9) -0.0023(9)
C5 0.0411(12) 0.0499(12) 0.0438(11) 0.0016(9) 0.0080(9) 0.0043(9)
C22 0.0391(11) 0.0564(13) 0.0439(11) -0.0035(9) 0.0089(9) 0.0012(10)
C2 0.0396(12) 0.0653(15) 0.0489(12) -0.0041(10) 0.0189(10) 0.0023(10)
C23 0.0556(14) 0.0469(13) 0.0559(13) -0.0046(10) 0.0089(11) -0.0120(11)
C11 0.0594(15) 0.0440(12) 0.0743(15) -0.0137(11) 0.0304(12) -0.0052(11)
C25 0.0432(13) 0.103(2) 0.0478(12) 0.0166(13) 0.0104(10) -0.0084(13)
C32 0.0528(15) 0.0734(17) 0.0553(13) 0.0247(12) 0.0027(11) -0.0017(12)
C31 0.0531(15) 0.0670(16) 0.0648(15) 0.0172(12) 0.0144(12) 0.0204(12)
C30 0.0558(16) 0.098(2) 0.0576(15) 0.0194(14) -0.0002(12) -0.0133(15)
C1 0.0768(18) 0.0689(16) 0.0521(13) -0.0055(11) 0.0265(12) 0.0061(13)
C26 0.0439(15) 0.164(3) 0.0498(14) 0.0244(17) 0.0103(11) -0.0174(17)
C27 0.0580(15) 0.0718(17) 0.0709(16) -0.0007(13) 0.0074(12) 0.0151(13)
C29 0.0687(17) 0.0757(18) 0.0656(15) -0.0203(13) 0.0145(13) -0.0106(14)
C28 0.0857(18) 0.0584(14) 0.0549(13) -0.0012(11) 0.0120(12) 0.0034(13)

loop_
_atom_type_symbol
_atom_type_description
_atom_type_scat_dispersion_real
_atom_type_scat_dispersion_imag
_atom_type_scat_source
C C 0.0033 0.0016 'International Tables Vol C Tables 4.2.6.8 and 6.1.1.4'
H H 0.0000 0.0000 'International Tables Vol C Tables 4.2.6.8 and 6.1.1.4'
N N 0.0061 0.0033 'International Tables Vol C Tables 4.2.6.8 and 6.1.1.4'
O O 0.0106 0.0060 'International Tables Vol C Tables 4.2.6.8 and 6.1.1.4'

loop_
_geom_angle_atom_site_label_1
_geom_angle_atom_site_label_2
_geom_angle_atom_site_label_3
_geom_angle
_geom_angle_site_symmetry_1
_geom_angle_site_symmetry_3
_geom_angle_publ_flag
C3 O3 H3 109.5 . . ?
C22 O5 C25 116.05(19) . . ?
C17 N2 C9 107.93(16) . . ?
C17 N2 C18 125.43(17) . . ?
C9 N2 C18 126.46(17) . . ?
C14 O4 H4 109.5 . . ?
C32 N1 H1 107.1 . . ?
C32 N1 C27 114.78(19) . . ?
C26 N1 H1 107.1 . . ?
C26 N1 C32 110.29(19) . . ?
C26 N1 C27 110.1(2) . . ?
C27 N1 H1 107.1 . . ?
C17 C12 C10 106.99(18) . . ?
C13 C12 C17 120.07(18) . . ?
C13 C12 C10 132.90(19) . . ?
N2 C17 C12 108.14(17) . . ?
N2 C17 C16 130.66(19) . . ?
C16 C17 C12 121.14(19) . . ?
N2 C9 C6 123.64(18) . . ?
C10 C9 N2 109.84(18) . . ?
C10 C9 C6 126.49(18) . . ?
C6 C7 H7 119.3 . . ?
C8 C7 H7 119.3 . . ?
C8 C7 C6 121.44(19) . . ?
C19 C20 H20 119.2 . . ?
C19 C20 C21 121.60(19) . . ?
C21 C20 H20 119.2 . . ?
C7 C6 C9 123.07(18) . . ?
C7 C6 C5 117.6(2) . . ?
C5 C6 C9 118.99(18) . . ?
C12 C10 C11 125.90(19) . . ?
C9 C10 C12 107.10(17) . . ?
C9 C10 C11 126.98(19) . . ?
C12 C13 H13 120.7 . . ?
C14 C13 C12 118.55(19) . . ?
C14 C13 H13 120.7 . . ?
C20 C19 C24 118.00(19) . . ?
C20 C19 C18 122.51(18) . . ?
C24 C19 C18 119.49(18) . . ?
C7 C8 H8 119.9 . . ?
C7 C8 C3 120.1(2) . . ?
C3 C8 H8 119.9 . . ?
C20 C21 H21 120.3 . . ?
C22 C21 C20 119.49(19) . . ?
C22 C21 H21 120.3 . . ?
C3 C4 H4A 119.9 . . ?
C5 C4 H4A 119.9 . . ?
C5 C4 C3 120.19(19) . . ?
C17 C16 H16 121.1 . . ?
C15 C16 C17 117.87(19) . . ?
C15 C16 H16 121.1 . . ?
O3 C3 C8 122.9(2) . . ?
O3 C3 C4 117.79(19) . . ?
C4 C3 C8 119.3(2) . . ?
O4 C14 C13 122.7(2) . . ?
O4 C14 C15 116.87(19) . . ?
C13 C14 C15 120.5(2) . . ?
C16 C15 C14 121.86(19) . . ?
C16 C15 H15 119.1 . . ?
C14 C15 H15 119.1 . . ?
C19 C24 H24 119.3 . . ?
C23 C24 C19 121.4(2) . . ?
C23 C24 H24 119.3 . . ?
N2 C18 C19 114.42(16) . . ?
N2 C18 H18A 108.7 . . ?
N2 C18 H18B 108.7 . . ?
C19 C18 H18A 108.7 . . ?
C19 C18 H18B 108.7 . . ?
H18A C18 H18B 107.6 . . ?
C6 C5 H5 119.4 . . ?
C4 C5 C6 121.2(2) . . ?
C4 C5 H5 119.4 . . ?
O5 C22 C21 124.3(2) . . ?
O5 C22 C23 115.8(2) . . ?
C21 C22 C23 119.95(19) . . ?
O2 C2 C1 117.3(2) . . ?
O1 C2 O2 123.8(2) . . ?
O1 C2 C1 118.9(2) . . ?
C24 C23 C22 119.5(2) . . ?
C24 C23 H23 120.2 . . ?
C22 C23 H23 120.2 . . ?
C10 C11 H11A 109.5 . . ?
C10 C11 H11B 109.5 . . ?
C10 C11 H11C 109.5 . . ?
H11A C11 H11B 109.5 . . ?
H11A C11 H11C 109.5 . . ?
H11B C11 H11C 109.5 . . ?
O5 C25 H25A 110.1 . . ?
O5 C25 H25B 110.1 . . ?
O5 C25 C26 108.2(2) . . ?
H25A C25 H25B 108.4 . . ?
C26 C25 H25A 110.1 . . ?
C26 C25 H25B 110.1 . . ?
N1 C32 H32A 108.7 . . ?
N1 C32 H32B 108.7 . . ?
N1 C32 C31 114.26(19) . . ?
H32A C32 H32B 107.6 . . ?
C31 C32 H32A 108.7 . . ?
C31 C32 H32B 108.7 . . ?
C32 C31 H31A 108.6 . . ?
C32 C31 H31B 108.6 . . ?
C32 C31 C30 114.9(2) . . ?
H31A C31 H31B 107.5 . . ?
C30 C31 H31A 108.6 . . ?
C30 C31 H31B 108.6 . . ?
C31 C30 H30A 107.9 . . ?
C31 C30 H30B 107.9 . . ?
H30A C30 H30B 107.2 . . ?
C29 C30 C31 117.7(2) . . ?
C29 C30 H30A 107.9 . . ?
C29 C30 H30B 107.9 . . ?
C2 C1 H1A 109.5 . . ?
C2 C1 H1B 109.5 . . ?
C2 C1 H1C 109.5 . . ?
H1A C1 H1B 109.5 . . ?
H1A C1 H1C 109.5 . . ?
H1B C1 H1C 109.5 . . ?
N1 C26 C25 112.6(2) . . ?
N1 C26 H26A 109.1 . . ?
N1 C26 H26B 109.1 . . ?
C25 C26 H26A 109.1 . . ?
C25 C26 H26B 109.1 . . ?
H26A C26 H26B 107.8 . . ?
N1 C27 H27A 108.4 . . ?
N1 C27 H27B 108.4 . . ?
H27A C27 H27B 107.4 . . ?
C28 C27 N1 115.7(2) . . ?
C28 C27 H27A 108.4 . . ?
C28 C27 H27B 108.4 . . ?
C30 C29 H29A 107.8 . . ?
C30 C29 H29B 107.8 . . ?
C30 C29 C28 117.9(2) . . ?
H29A C29 H29B 107.2 . . ?
C28 C29 H29A 107.8 . . ?
C28 C29 H29B 107.8 . . ?
C27 C28 C29 113.8(2) . . ?
C27 C28 H28A 108.8 . . ?
C27 C28 H28B 108.8 . . ?
C29 C28 H28A 108.8 . . ?
C29 C28 H28B 108.8 . . ?
H28A C28 H28B 107.7 . . ?

loop_
_geom_bond_atom_site_label_1
_geom_bond_atom_site_label_2
_geom_bond_distance
_geom_bond_site_symmetry_2
_geom_bond_publ_flag
O3 H3 0.8200 . ?
O3 C3 1.358(3) . ?
O2 C2 1.272(3) . ?
O5 C22 1.374(2) . ?
O5 C25 1.429(3) . ?
N2 C17 1.387(3) . ?
N2 C9 1.392(2) . ?
N2 C18 1.453(3) . ?
O4 H4 0.8200 . ?
O4 C14 1.371(3) . ?
N1 H1 0.9800 . ?
N1 C32 1.506(3) . ?
N1 C26 1.499(3) . ?
N1 C27 1.515(3) . ?
O1 C2 1.237(3) . ?
C12 C17 1.406(3) . ?
C12 C10 1.434(3) . ?
C12 C13 1.403(3) . ?
C17 C16 1.394(3) . ?
C9 C6 1.477(3) . ?
C9 C10 1.367(3) . ?
C7 H7 0.9300 . ?
C7 C6 1.394(3) . ?
C7 C8 1.378(3) . ?
C20 H20 0.9300 . ?
C20 C19 1.379(3) . ?
C20 C21 1.392(3) . ?
C6 C5 1.399(3) . ?
C10 C11 1.495(3) . ?
C13 H13 0.9300 . ?
C13 C14 1.385(3) . ?
C19 C24 1.393(3) . ?
C19 C18 1.513(3) . ?
C8 H8 0.9300 . ?
C8 C3 1.392(3) . ?
C21 H21 0.9300 . ?
C21 C22 1.380(3) . ?
C4 H4A 0.9300 . ?
C4 C3 1.385(3) . ?
C4 C5 1.383(3) . ?
C16 H16 0.9300 . ?
C16 C15 1.378(3) . ?
C14 C15 1.401(3) . ?
C15 H15 0.9300 . ?
C24 H24 0.9300 . ?
C24 C23 1.381(3) . ?
C18 H18A 0.9700 . ?
C18 H18B 0.9700 . ?
C5 H5 0.9300 . ?
C22 C23 1.394(3) . ?
C2 C1 1.499(3) . ?
C23 H23 0.9300 . ?
C11 H11A 0.9600 . ?
C11 H11B 0.9600 . ?
C11 H11C 0.9600 . ?
C25 H25A 0.9700 . ?
C25 H25B 0.9700 . ?
C25 C26 1.509(4) . ?
C32 H32A 0.9700 . ?
C32 H32B 0.9700 . ?
C32 C31 1.510(4) . ?
C31 H31A 0.9700 . ?
C31 H31B 0.9700 . ?
C31 C30 1.512(4) . ?
C30 H30A 0.9700 . ?
C30 H30B 0.9700 . ?
C30 C29 1.487(4) . ?
C1 H1A 0.9600 . ?
C1 H1B 0.9600 . ?
C1 H1C 0.9600 . ?
C26 H26A 0.9700 . ?
C26 H26B 0.9700 . ?
C27 H27A 0.9700 . ?
C27 H27B 0.9700 . ?
C27 C28 1.478(4) . ?
C29 H29A 0.9700 . ?
C29 H29B 0.9700 . ?
C29 C28 1.503(4) . ?
C28 H28A 0.9700 . ?
C28 H28B 0.9700 . ?
